data_7046036
loop_
_publ_author_name
'Ojelere, Olusola'
'Graf, David'
'Ludwig, Tim'
'Vogt, Nicholas'
'Klein, Axel'
'Mathur, Sanjay'

_publ_section_title
;
 Reductive transformation of V(iii) precursors into vanadium(ii) oxide
 nanowires.
;
_journal_issue 19
_journal_name_full 'Dalton transactions (Cambridge, England : 2003)'
_journal_page_first 6842
_journal_page_last 6849
_journal_paper_doi 10.1039/c8dt00848e
_journal_volume 47
_journal_year 2018
_chemical_formula_moiety 'C24 H21 F9 N3 O6 V'
_chemical_formula_sum 'C24 H21 F9 N3 O6 V'
_chemical_formula_weight 669.38
_space_group_IT_number 14
_space_group_name_Hall '-P 2ybc'
_space_group_name_H-M_alt 'P 1 21/c 1'
_symmetry_cell_setting monoclinic
_symmetry_space_group_name_Hall '-P 2ybc'
_symmetry_space_group_name_H-M 'P 1 21/c 1'
_atom_sites_solution_hydrogens geom
_atom_sites_solution_primary direct
_atom_sites_solution_secondary difmap
_audit_block_doi 10.5517/ccdc.csd.cc1zbrcf
_audit_creation_method SHELXL-97
_audit_update_record
;
2018-03-05 deposited with the CCDC.
2018-04-13 downloaded from the CCDC.
;
_cell_angle_alpha 90.00
_cell_angle_beta 99.596(3)
_cell_angle_gamma 90.00
_cell_formula_units_Z 4
_cell_length_a 8.1369(3)
_cell_length_b 17.7472(9)
_cell_length_c 20.0446(9)
_cell_measurement_reflns_used 2000
_cell_measurement_temperature 293(2)
_cell_measurement_theta_max 26.84
_cell_measurement_theta_min 2.06
_cell_volume 2854.1(2)
_computing_structure_refinement 'SHELXL-97 (Sheldrick, 1997)'
_computing_structure_solution 'SHELXS-97 (Sheldrick, 1990)'
_diffrn_ambient_temperature 293(2)
_diffrn_measured_fraction_theta_full 0.990
_diffrn_measured_fraction_theta_max 0.990
_diffrn_measurement_device_type 'IPDS 2T (Stoe & Cie)'
_diffrn_measurement_method '\w and \f scans'
_diffrn_radiation_monochromator graphite
_diffrn_radiation_source 'fine-focus sealed tube'
_diffrn_radiation_type MoK\a
_diffrn_radiation_wavelength 0.71073
_diffrn_reflns_av_R_equivalents 0.0926
_diffrn_reflns_av_sigmaI/netI 0.0454
_diffrn_reflns_limit_h_max 9
_diffrn_reflns_limit_h_min -10
_diffrn_reflns_limit_k_max 22
_diffrn_reflns_limit_k_min -22
_diffrn_reflns_limit_l_max 25
_diffrn_reflns_limit_l_min -25
_diffrn_reflns_number 42719
_diffrn_reflns_theta_full 26.84
_diffrn_reflns_theta_max 26.84
_diffrn_reflns_theta_min 2.06
_exptl_absorpt_coefficient_mu 0.449
_exptl_absorpt_correction_T_max 0.9883
_exptl_absorpt_correction_T_min 0.8418
_exptl_absorpt_correction_type numerical
_exptl_crystal_colour orange
_exptl_crystal_density_diffrn 1.558
_exptl_crystal_density_meas ?
_exptl_crystal_density_method 'not measured'
_exptl_crystal_description polyhedron
_exptl_crystal_F_000 1352
_exptl_crystal_recrystallization_method 'Re-crystallisation from solvent: EtOAc'
_exptl_crystal_size_max 0.3
_exptl_crystal_size_mid 0.2
_exptl_crystal_size_min 0.2
_refine_diff_density_max 0.335
_refine_diff_density_min -0.273
_refine_diff_density_rms 0.053
_refine_ls_extinction_method none
_refine_ls_goodness_of_fit_ref 1.023
_refine_ls_hydrogen_treatment mixed
_refine_ls_matrix_type full
_refine_ls_number_parameters 388
_refine_ls_number_reflns 6066
_refine_ls_number_restraints 0
_refine_ls_restrained_S_all 1.023
_refine_ls_R_factor_all 0.0887
_refine_ls_R_factor_gt 0.0504
_refine_ls_shift/su_max 0.000
_refine_ls_shift/su_mean 0.000
_refine_ls_structure_factor_coef Fsqd
_refine_ls_weighting_details 'calc w=1/[\s^2^(Fo^2^)+(0.0815P)^2^+0.5064P] where P=(Fo^2^+2Fc^2^)/3'
_refine_ls_weighting_scheme calc
_refine_ls_wR_factor_gt 0.1346
_refine_ls_wR_factor_ref 0.1559
_reflns_number_gt 3787
_reflns_number_total 6066
_reflns_threshold_expression >2sigma(I)
_cod_data_source_file c8dt00848e2.cif
_cod_data_source_block shelx
_cod_depositor_comments
;
The following automatic conversions were performed:

'_exptl_crystal_density_meas' value 'not measured' was changed to '?'
- the value is perceived as not measured.

Automatic conversion script
Id: cif_fix_values 4973 2017-02-22 13:04:09Z antanas 

 Adding full bibliography for 7046036--7046038.cif.
;
_cod_original_sg_symbol_H-M 'p 21/c'
_cod_database_code 7046036

loop_
_symmetry_equiv_pos_as_xyz
'x, y, z'
'-x, y+1/2, -z+1/2'
'-x, -y, -z'
'x, -y-1/2, z-1/2'

loop_
_atom_site_label
_atom_site_type_symbol
_atom_site_fract_x
_atom_site_fract_y
_atom_site_fract_z
_atom_site_U_iso_or_equiv
_atom_site_adp_type
_atom_site_occupancy
_atom_site_symmetry_multiplicity
_atom_site_calc_flag
_atom_site_refinement_flags
V1 V 0.74142(7) 0.23089(3) 0.91234(3) 0.04725(16) Uani 1 1 d .
F7 F 0.7021(3) 0.18606(16) 1.12978(11) 0.0905(7) Uani 1 1 d .
O4 O 0.5780(3) 0.18850(12) 0.84085(11) 0.0528(5) Uani 1 1 d .
O2 O 0.8987(3) 0.27880(13) 0.98413(11) 0.0574(5) Uani 1 1 d .
F8 F 0.4860(3) 0.12885(16) 1.08392(12) 0.0940(8) Uani 1 1 d .
O6 O 0.6290(3) 0.19426(13) 0.98579(11) 0.0560(5) Uani 1 1 d .
O1 O 1.0701(3) 0.35621(15) 0.81222(13) 0.0696(7) Uani 1 1 d .
O5 O 0.4400(3) 0.41425(13) 0.94639(15) 0.0748(7) Uani 1 1 d .
F5 F 0.2485(3) 0.14865(19) 0.81309(17) 0.1153(10) Uani 1 1 d .
O3 O 0.8885(4) 0.00438(13) 0.89291(14) 0.0717(7) Uani 1 1 d .
N1 N 0.8987(3) 0.27363(14) 0.84631(12) 0.0511(6) Uani 1 1 d .
N3 N 0.5905(3) 0.32765(14) 0.90608(13) 0.0523(6) Uani 1 1 d .
N2 N 0.8660(3) 0.12585(15) 0.91309(13) 0.0526(6) Uani 1 1 d .
F1 F 1.1252(5) 0.43904(17) 1.04645(15) 0.1189(10) Uani 1 1 d .
F6 F 0.3092(4) 0.04033(16) 0.78171(19) 0.1219(11) Uani 1 1 d .
F9 F 0.4669(4) 0.23545(18) 1.13200(14) 0.1177(11) Uani 1 1 d .
F2 F 0.9061(4) 0.3970(2) 1.07722(17) 0.1380(14) Uani 1 1 d .
F3 F 1.1249(5) 0.33261(18) 1.09136(14) 0.1201(11) Uani 1 1 d .
F4 F 0.3617(4) 0.1367(2) 0.72745(13) 0.1203(11) Uani 1 1 d .
C21 C 0.5462(4) 0.38303(18) 0.85630(18) 0.0584(8) Uani 1 1 d .
C11 C 0.6229(5) 0.05754(19) 0.85345(18) 0.0623(8) Uani 1 1 d .
H11 H 0.5769 0.0097 0.8457 0.075 Uiso 1 1 calc R
C10 C 0.5316(4) 0.11853(18) 0.83162(16) 0.0538(7) Uani 1 1 d .
C18 C 0.5658(4) 0.2366(2) 1.02740(16) 0.0555(7) Uani 1 1 d .
C6 C 0.9242(4) 0.2536(2) 0.78063(16) 0.0557(8) Uani 1 1 d .
C4 C 0.9902(4) 0.3337(2) 0.86277(17) 0.0587(8) Uani 1 1 d .
C14 C 1.0318(5) 0.1041(2) 0.93570(18) 0.0637(9) Uani 1 1 d .
C8 C 0.8496(5) 0.1866(2) 0.74451(17) 0.0698(10) Uani 1 1 d .
H8A H 0.7785 0.1618 0.7713 0.105 Uiso 1 1 calc R
H8B H 0.9364 0.1527 0.7366 0.105 Uiso 1 1 calc R
H8C H 0.7854 0.2015 0.7020 0.105 Uiso 1 1 calc R
C3 C 1.0229(5) 0.3722(2) 0.92542(18) 0.0656(9) Uani 1 1 d .
H3 H 1.0747 0.4191 0.9281 0.079 Uiso 1 1 calc R
C9 C 0.3638(5) 0.1111(2) 0.7889(2) 0.0721(10) Uani 1 1 d .
C19 C 0.5153(5) 0.3084(2) 1.01870(18) 0.0644(9) Uani 1 1 d .
H19 H 0.4748 0.3329 1.0536 0.077 Uiso 1 1 calc R
C5 C 1.0264(5) 0.3040(2) 0.76066(18) 0.0640(9) Uani 1 1 d .
C20 C 0.5219(4) 0.34809(18) 0.95761(18) 0.0576(8) Uani 1 1 d .
C22 C 0.4557(5) 0.4353(2) 0.8815(2) 0.0722(10) Uani 1 1 d .
C12 C 0.7885(5) 0.06534(18) 0.88818(17) 0.0579(8) Uani 1 1 d .
C24 C 0.5882(6) 0.3774(2) 0.7866(2) 0.0809(12) Uani 1 1 d .
H24A H 0.6558 0.3336 0.7837 0.121 Uiso 1 1 calc R
H24B H 0.6484 0.4216 0.7772 0.121 Uiso 1 1 calc R
H24C H 0.4873 0.3735 0.7543 0.121 Uiso 1 1 calc R
C2 C 0.9792(4) 0.34125(19) 0.98089(17) 0.0582(8) Uani 1 1 d .
C13 C 1.0450(5) 0.0304(2) 0.9232(2) 0.0719(10) Uani 1 1 d .
C1 C 1.0324(6) 0.3782(2) 1.0489(2) 0.0745(10) Uani 1 1 d .
C17 C 0.5529(5) 0.1970(2) 1.09267(18) 0.0686(9) Uani 1 1 d .
C15 C 1.1619(5) 0.1572(3) 0.9669(3) 0.0918(14) Uani 1 1 d .
H15A H 1.1138 0.2063 0.9696 0.138 Uiso 1 1 calc R
H15B H 1.2486 0.1599 0.9398 0.138 Uiso 1 1 calc R
H15C H 1.2080 0.1401 1.0115 0.138 Uiso 1 1 calc R
C7 C 1.1031(6) 0.3154(3) 0.6988(2) 0.0894(13) Uani 1 1 d .
H7A H 1.1741 0.3589 0.7047 0.134 Uiso 1 1 calc R
H7B H 1.0168 0.3228 0.6604 0.134 Uiso 1 1 calc R
H7C H 1.1676 0.2718 0.6915 0.134 Uiso 1 1 calc R
C16 C 1.1830(6) -0.0252(3) 0.9322(3) 0.0986(15) Uani 1 1 d .
H16A H 1.1411 -0.0734 0.9157 0.148 Uiso 1 1 calc R
H16B H 1.2294 -0.0290 0.9793 0.148 Uiso 1 1 calc R
H16C H 1.2678 -0.0090 0.9073 0.148 Uiso 1 1 calc R
C23 C 0.3747(7) 0.5068(2) 0.8560(3) 0.1069(18) Uani 1 1 d .
H23A H 0.3185 0.5284 0.8899 0.160 Uiso 1 1 calc R
H23B H 0.2954 0.4971 0.8158 0.160 Uiso 1 1 calc R
H23C H 0.4577 0.5414 0.8457 0.160 Uiso 1 1 calc R

loop_
_atom_site_aniso_label
_atom_site_aniso_U_11
_atom_site_aniso_U_22
_atom_site_aniso_U_33
_atom_site_aniso_U_23
_atom_site_aniso_U_13
_atom_site_aniso_U_12
V1 0.0503(3) 0.0484(3) 0.0444(3) -0.0015(2) 0.0119(2) 0.0050(2)
F7 0.0829(16) 0.124(2) 0.0593(12) -0.0023(12) -0.0036(11) 0.0104(15)
O4 0.0544(12) 0.0503(12) 0.0530(11) 0.0003(9) 0.0067(10) 0.0036(10)
O2 0.0585(13) 0.0646(14) 0.0498(11) -0.0054(10) 0.0113(10) -0.0006(11)
F8 0.0976(18) 0.1054(19) 0.0762(14) 0.0282(13) 0.0064(13) -0.0221(15)
O6 0.0603(13) 0.0570(12) 0.0538(12) 0.0003(10) 0.0189(10) -0.0001(10)
O1 0.0711(16) 0.0763(16) 0.0657(14) 0.0007(12) 0.0238(13) -0.0119(13)
O5 0.0813(18) 0.0554(14) 0.097(2) -0.0040(13) 0.0404(15) 0.0133(12)
F5 0.0603(15) 0.142(2) 0.142(2) -0.036(2) 0.0094(16) 0.0154(15)
O3 0.0883(19) 0.0525(13) 0.0750(16) 0.0083(11) 0.0155(14) 0.0239(13)
N1 0.0543(15) 0.0549(15) 0.0458(13) -0.0018(11) 0.0132(11) 0.0044(12)
N3 0.0530(15) 0.0465(13) 0.0593(15) -0.0029(11) 0.0150(12) 0.0047(12)
N2 0.0550(16) 0.0539(15) 0.0480(13) 0.0012(11) 0.0065(12) 0.0106(12)
F1 0.156(3) 0.107(2) 0.0919(18) -0.0339(16) 0.0158(18) -0.053(2)
F6 0.0937(19) 0.0882(18) 0.168(3) -0.0195(18) -0.0230(19) -0.0236(15)
F9 0.144(3) 0.145(2) 0.0819(17) 0.0279(16) 0.0714(18) 0.058(2)
F2 0.114(2) 0.190(3) 0.119(2) -0.090(2) 0.046(2) -0.012(2)
F3 0.153(3) 0.121(2) 0.0723(16) -0.0114(15) -0.0237(18) 0.005(2)
F4 0.107(2) 0.171(3) 0.0706(16) 0.0142(17) -0.0206(15) -0.016(2)
C21 0.059(2) 0.0497(17) 0.069(2) 0.0063(15) 0.0171(16) 0.0068(15)
C11 0.071(2) 0.0486(17) 0.067(2) -0.0014(15) 0.0103(17) 0.0007(16)
C10 0.0584(19) 0.0536(18) 0.0511(16) -0.0032(14) 0.0139(14) -0.0017(15)
C18 0.0512(18) 0.067(2) 0.0500(16) -0.0044(15) 0.0141(14) -0.0017(16)
C6 0.0533(18) 0.0672(19) 0.0486(16) 0.0014(14) 0.0142(14) 0.0084(15)
C4 0.057(2) 0.064(2) 0.0578(18) 0.0005(15) 0.0191(15) -0.0023(16)
C14 0.058(2) 0.076(2) 0.0565(19) 0.0045(17) 0.0087(16) 0.0186(18)
C8 0.080(3) 0.081(2) 0.0513(18) -0.0108(17) 0.0192(17) 0.001(2)
C3 0.071(2) 0.0599(19) 0.067(2) -0.0107(17) 0.0153(18) -0.0079(17)
C9 0.068(2) 0.072(2) 0.074(2) -0.0086(19) 0.0051(19) -0.0003(19)
C19 0.064(2) 0.071(2) 0.064(2) -0.0108(17) 0.0291(17) 0.0017(18)
C5 0.064(2) 0.073(2) 0.0581(19) 0.0010(17) 0.0187(16) 0.0022(18)
C20 0.0571(19) 0.0490(16) 0.071(2) -0.0069(15) 0.0235(16) 0.0044(14)
C22 0.070(2) 0.0508(18) 0.102(3) 0.0104(19) 0.035(2) 0.0104(17)
C12 0.071(2) 0.0489(17) 0.0551(17) 0.0050(14) 0.0143(16) 0.0155(16)
C24 0.097(3) 0.077(2) 0.071(2) 0.021(2) 0.022(2) 0.025(2)
C2 0.058(2) 0.0606(19) 0.0566(18) -0.0087(15) 0.0110(15) 0.0008(16)
C13 0.075(3) 0.075(2) 0.067(2) 0.0129(18) 0.0145(19) 0.027(2)
C1 0.078(3) 0.079(3) 0.067(2) -0.017(2) 0.013(2) -0.007(2)
C17 0.062(2) 0.092(3) 0.0547(19) 0.0018(18) 0.0154(17) 0.010(2)
C15 0.062(2) 0.111(3) 0.096(3) -0.021(3) -0.005(2) 0.019(2)
C7 0.087(3) 0.119(4) 0.071(2) 0.003(2) 0.037(2) -0.008(3)
C16 0.098(3) 0.094(3) 0.105(3) 0.022(3) 0.021(3) 0.048(3)
C23 0.116(4) 0.060(2) 0.158(5) 0.027(3) 0.061(4) 0.036(3)

loop_
_atom_type_symbol
_atom_type_description
_atom_type_scat_dispersion_real
_atom_type_scat_dispersion_imag
_atom_type_scat_source
C C 0.0033 0.0016 'International Tables Vol C Tables 4.2.6.8 and 6.1.1.4'
H H 0.0000 0.0000 'International Tables Vol C Tables 4.2.6.8 and 6.1.1.4'
N N 0.0061 0.0033 'International Tables Vol C Tables 4.2.6.8 and 6.1.1.4'
O O 0.0106 0.0060 'International Tables Vol C Tables 4.2.6.8 and 6.1.1.4'
F F 0.0171 0.0103 'International Tables Vol C Tables 4.2.6.8 and 6.1.1.4'
V V 0.3005 0.5294 'International Tables Vol C Tables 4.2.6.8 and 6.1.1.4'

loop_
_geom_angle_atom_site_label_1
_geom_angle_atom_site_label_2
_geom_angle_atom_site_label_3
_geom_angle
O4 V1 O2 176.78(10)
O4 V1 O6 94.46(10)
O2 V1 O6 85.52(10)
O4 V1 N3 87.19(10)
O2 V1 N3 89.59(10)
O6 V1 N3 88.56(10)
O4 V1 N2 86.13(10)
O2 V1 N2 97.10(10)
O6 V1 N2 89.18(10)
N3 V1 N2 172.75(11)
O4 V1 N1 95.05(10)
O2 V1 N1 85.12(10)
O6 V1 N1 170.15(10)
N3 V1 N1 94.44(10)
N2 V1 N1 88.94(10)
C10 O4 V1 128.5(2)
C2 O2 V1 127.6(2)
C18 O6 V1 125.1(2)
C4 O1 C5 105.4(3)
C20 O5 C22 105.7(3)
C12 O3 C13 105.2(3)
C4 N1 C6 105.9(3)
C4 N1 V1 120.6(2)
C6 N1 V1 133.4(2)
C20 N3 C21 106.0(3)
C20 N3 V1 120.2(2)
C21 N3 V1 133.8(2)
C12 N2 C14 106.0(3)
C12 N2 V1 121.4(2)
C14 N2 V1 132.6(2)
C22 C21 N3 108.0(3)
C22 C21 C24 128.8(3)
N3 C21 C24 123.1(3)
C10 C11 C12 120.7(3)
C10 C11 H11 119.7
C12 C11 H11 119.7
O4 C10 C11 126.2(3)
O4 C10 C9 112.5(3)
C11 C10 C9 121.3(3)
O6 C18 C19 127.9(3)
O6 C18 C17 112.5(3)
C19 C18 C17 119.5(3)
C5 C6 N1 108.0(3)
C5 C6 C8 128.6(3)
N1 C6 C8 123.4(3)
N1 C4 O1 112.0(3)
N1 C4 C3 129.1(3)
O1 C4 C3 118.7(3)
C13 C14 N2 108.1(4)
C13 C14 C15 129.0(4)
N2 C14 C15 122.9(3)
C6 C8 H8A 109.5
C6 C8 H8B 109.5
H8A C8 H8B 109.5
C6 C8 H8C 109.5
H8A C8 H8C 109.5
H8B C8 H8C 109.5
C2 C3 C4 120.1(3)
C2 C3 H3 120.0
C4 C3 H3 120.0
F5 C9 F4 105.9(4)
F5 C9 F6 105.9(4)
F4 C9 F6 105.9(4)
F5 C9 C10 112.7(3)
F4 C9 C10 112.1(3)
F6 C9 C10 113.7(3)
C18 C19 C20 121.9(3)
C18 C19 H19 119.0
C20 C19 H19 119.0
C6 C5 O1 108.7(3)
C6 C5 C7 135.4(4)
O1 C5 C7 115.9(3)
N3 C20 O5 112.0(3)
N3 C20 C19 128.8(3)
O5 C20 C19 119.1(3)
C21 C22 O5 108.2(3)
C21 C22 C23 134.9(4)
O5 C22 C23 116.8(4)
N2 C12 O3 112.7(3)
N2 C12 C11 129.0(3)
O3 C12 C11 118.0(3)
C21 C24 H24A 109.5
C21 C24 H24B 109.5
H24A C24 H24B 109.5
C21 C24 H24C 109.5
H24A C24 H24C 109.5
H24B C24 H24C 109.5
O2 C2 C3 126.8(3)
O2 C2 C1 113.5(3)
C3 C2 C1 119.7(3)
C14 C13 O3 108.0(3)
C14 C13 C16 135.2(5)
O3 C13 C16 116.8(4)
F2 C1 F3 106.6(4)
F2 C1 F1 107.8(4)
F3 C1 F1 105.0(4)
F2 C1 C2 112.2(4)
F3 C1 C2 111.3(3)
F1 C1 C2 113.6(3)
F9 C17 F8 107.6(3)
F9 C17 F7 105.4(3)
F8 C17 F7 104.9(3)
F9 C17 C18 113.4(3)
F8 C17 C18 113.4(3)
F7 C17 C18 111.4(3)
C14 C15 H15A 109.5
C14 C15 H15B 109.5
H15A C15 H15B 109.5
C14 C15 H15C 109.5
H15A C15 H15C 109.5
H15B C15 H15C 109.5
C5 C7 H7A 109.5
C5 C7 H7B 109.5
H7A C7 H7B 109.5
C5 C7 H7C 109.5
H7A C7 H7C 109.5
H7B C7 H7C 109.5
C13 C16 H16A 109.5
C13 C16 H16B 109.5
H16A C16 H16B 109.5
C13 C16 H16C 109.5
H16A C16 H16C 109.5
H16B C16 H16C 109.5
C22 C23 H23A 109.5
C22 C23 H23B 109.5
H23A C23 H23B 109.5
C22 C23 H23C 109.5
H23A C23 H23C 109.5
H23B C23 H23C 109.5

loop_
_geom_bond_atom_site_label_1
_geom_bond_atom_site_label_2
_geom_bond_distance
V1 O4 1.937(2)
V1 O2 1.954(2)
V1 O6 1.969(2)
V1 N3 2.103(3)
V1 N2 2.121(3)
V1 N1 2.128(3)
F7 C17 1.329(4)
O4 C10 1.302(4)
O2 C2 1.294(4)
F8 C17 1.327(5)
O6 C18 1.292(4)
O1 C4 1.352(4)
O1 C5 1.390(4)
O5 C20 1.351(4)
O5 C22 1.379(5)
F5 C9 1.308(5)
O3 C12 1.348(4)
O3 C13 1.394(5)
N1 C4 1.311(4)
N1 C6 1.412(4)
N3 C20 1.305(4)
N3 C21 1.404(4)
N2 C12 1.302(4)
N2 C14 1.404(4)
F1 C1 1.322(5)
F6 C9 1.332(5)
F9 C17 1.327(4)
F2 C1 1.298(5)
F3 C1 1.316(5)
F4 C9 1.310(5)
C21 C22 1.335(5)
C21 C24 1.495(5)
C11 C10 1.344(5)
C11 C12 1.416(5)
C11 H11 0.9300
C10 C9 1.492(5)
C18 C19 1.341(5)
C18 C17 1.504(5)
C6 C5 1.327(5)
C6 C8 1.470(5)
C4 C3 1.415(5)
C14 C13 1.339(5)
C14 C15 1.477(6)
C8 H8A 0.9600
C8 H8B 0.9600
C8 H8C 0.9600
C3 C2 1.340(5)
C3 H3 0.9300
C19 C20 1.422(5)
C19 H19 0.9300
C5 C7 1.492(5)
C22 C23 1.482(5)
C24 H24A 0.9600
C24 H24B 0.9600
C24 H24C 0.9600
C2 C1 1.511(5)
C13 C16 1.482(5)
C15 H15A 0.9600
C15 H15B 0.9600
C15 H15C 0.9600
C7 H7A 0.9600
C7 H7B 0.9600
C7 H7C 0.9600
C16 H16A 0.9600
C16 H16B 0.9600
C16 H16C 0.9600
C23 H23A 0.9600
C23 H23B 0.9600
C23 H23C 0.9600

loop_
_geom_torsion_atom_site_label_1
_geom_torsion_atom_site_label_2
_geom_torsion_atom_site_label_3
_geom_torsion_atom_site_label_4
_geom_torsion
O2 V1 O4 C10 -147.2(16)
O6 V1 O4 C10 -57.7(3)
N3 V1 O4 C10 -146.0(3)
N2 V1 O4 C10 31.2(3)
N1 V1 O4 C10 119.8(3)
O4 V1 O2 C2 -58.3(18)
O6 V1 O2 C2 -148.0(3)
N3 V1 O2 C2 -59.4(3)
N2 V1 O2 C2 123.4(3)
N1 V1 O2 C2 35.1(3)
O4 V1 O6 C18 -116.3(3)
O2 V1 O6 C18 60.5(3)
N3 V1 O6 C18 -29.2(3)
N2 V1 O6 C18 157.7(3)
N1 V1 O6 C18 78.7(6)
O4 V1 N1 C4 150.8(3)
O2 V1 N1 C4 -26.0(3)
O6 V1 N1 C4 -44.2(7)
N3 V1 N1 C4 63.2(3)
N2 V1 N1 C4 -123.2(3)
O4 V1 N1 C6 -24.5(3)
O2 V1 N1 C6 158.7(3)
O6 V1 N1 C6 140.5(5)
N3 V1 N1 C6 -112.1(3)
N2 V1 N1 C6 61.5(3)
O4 V1 N3 C20 116.6(3)
O2 V1 N3 C20 -63.5(3)
O6 V1 N3 C20 22.1(3)
N2 V1 N3 C20 93.9(8)
N1 V1 N3 C20 -148.5(3)
O4 V1 N3 C21 -66.9(3)
O2 V1 N3 C21 113.1(3)
O6 V1 N3 C21 -161.4(3)
N2 V1 N3 C21 -89.6(8)
N1 V1 N3 C21 28.0(3)
O4 V1 N2 C12 -20.4(3)
O2 V1 N2 C12 159.5(2)
O6 V1 N2 C12 74.1(3)
N3 V1 N2 C12 2.3(9)
N1 V1 N2 C12 -115.6(3)
O4 V1 N2 C14 158.2(3)
O2 V1 N2 C14 -21.9(3)
O6 V1 N2 C14 -107.3(3)
N3 V1 N2 C14 -179(100)
N1 V1 N2 C14 63.0(3)
C20 N3 C21 C22 1.5(4)
V1 N3 C21 C22 -175.4(3)
C20 N3 C21 C24 -174.7(4)
V1 N3 C21 C24 8.4(5)
V1 O4 C10 C11 -25.7(5)
V1 O4 C10 C9 158.1(2)
C12 C11 C10 O4 -2.3(5)
C12 C11 C10 C9 173.6(3)
V1 O6 C18 C19 22.8(5)
V1 O6 C18 C17 -156.5(2)
C4 N1 C6 C5 -1.6(4)
V1 N1 C6 C5 174.2(2)
C4 N1 C6 C8 177.0(3)
V1 N1 C6 C8 -7.2(5)
C6 N1 C4 O1 1.9(4)
V1 N1 C4 O1 -174.5(2)
C6 N1 C4 C3 -173.2(4)
V1 N1 C4 C3 10.4(5)
C5 O1 C4 N1 -1.5(4)
C5 O1 C4 C3 174.2(3)
C12 N2 C14 C13 -0.2(4)
V1 N2 C14 C13 -179.0(2)
C12 N2 C14 C15 179.3(4)
V1 N2 C14 C15 0.5(5)
N1 C4 C3 C2 10.9(6)
O1 C4 C3 C2 -163.9(3)
O4 C10 C9 F5 -56.0(5)
C11 C10 C9 F5 127.6(4)
O4 C10 C9 F4 63.4(4)
C11 C10 C9 F4 -113.1(4)
O4 C10 C9 F6 -176.5(3)
C11 C10 C9 F6 7.1(5)
O6 C18 C19 C20 1.9(6)
C17 C18 C19 C20 -178.9(3)
N1 C6 C5 O1 0.7(4)
C8 C6 C5 O1 -177.8(3)
N1 C6 C5 C7 179.3(4)
C8 C6 C5 C7 0.8(7)
C4 O1 C5 C6 0.4(4)
C4 O1 C5 C7 -178.5(3)
C21 N3 C20 O5 -2.0(4)
V1 N3 C20 O5 175.4(2)
C21 N3 C20 C19 173.7(4)
V1 N3 C20 C19 -8.9(5)
C22 O5 C20 N3 1.8(4)
C22 O5 C20 C19 -174.4(3)
C18 C19 C20 N3 -8.5(6)
C18 C19 C20 O5 167.0(3)
N3 C21 C22 O5 -0.4(4)
C24 C21 C22 O5 175.5(4)
N3 C21 C22 C23 179.1(5)
C24 C21 C22 C23 -5.0(8)
C20 O5 C22 C21 -0.8(4)
C20 O5 C22 C23 179.6(4)
C14 N2 C12 O3 0.7(4)
V1 N2 C12 O3 179.6(2)
C14 N2 C12 C11 -173.9(4)
V1 N2 C12 C11 5.1(5)
C13 O3 C12 N2 -0.8(4)
C13 O3 C12 C11 174.4(3)
C10 C11 C12 N2 11.8(6)
C10 C11 C12 O3 -162.5(3)
V1 O2 C2 C3 -26.8(5)
V1 O2 C2 C1 156.3(3)
C4 C3 C2 O2 -4.0(6)
C4 C3 C2 C1 172.8(4)
N2 C14 C13 O3 -0.3(4)
C15 C14 C13 O3 -179.8(4)
N2 C14 C13 C16 177.5(4)
C15 C14 C13 C16 -2.0(8)
C12 O3 C13 C14 0.6(4)
C12 O3 C13 C16 -177.6(3)
O2 C2 C1 F2 -62.2(5)
C3 C2 C1 F2 120.6(5)
O2 C2 C1 F3 57.1(5)
C3 C2 C1 F3 -120.1(4)
O2 C2 C1 F1 175.3(3)
C3 C2 C1 F1 -1.9(6)
O6 C18 C17 F9 -170.9(3)
C19 C18 C17 F9 9.8(5)
O6 C18 C17 F8 -47.8(4)
C19 C18 C17 F8 132.9(4)
O6 C18 C17 F7 70.3(4)
C19 C18 C17 F7 -109.0(4)
